data_7058258
loop_
_publ_author_name
'Ying, Jun'
'Chen, Ya-Guang'
'Wang, Xiu-Yan'

_publ_section_title
;
 Two isopolytungstate compounds based on rare [W6O22]8&#x2212; and
 [H2W12O42]10&#x2212; fragments captured by premade copper(ii) complexes
;
_journal_issue 17
_journal_name_full 'New Journal of Chemistry'
_journal_page_first 6765
_journal_paper_doi 10.1039/C8NJ06367B
_journal_volume 43
_journal_year 2019
_chemical_formula_sum 'C4 H72 Cu N4 Na8 O74 W12'
_chemical_formula_weight 3814
_space_group_IT_number 2
_space_group_name_Hall '-P 1'
_space_group_name_H-M_alt 'P -1'
_symmetry_cell_setting triclinic
_symmetry_space_group_name_Hall '-P 1'
_symmetry_space_group_name_H-M 'P -1'
_atom_sites_solution_hydrogens geom
_atom_sites_solution_primary direct
_atom_sites_solution_secondary difmap
_audit_creation_method SHELXL-97
_audit_update_record
;
2018-12-02 deposited with the CCDC.    2019-03-21 downloaded from the CCDC.
;
_cell_angle_alpha 63.158(7)
_cell_angle_beta 82.957(8)
_cell_angle_gamma 68.761(7)
_cell_formula_units_Z 1
_cell_length_a 11.802(5)
_cell_length_b 12.989(5)
_cell_length_c 14.210(6)
_cell_measurement_reflns_used 8883
_cell_measurement_temperature 296(2)
_cell_measurement_theta_max 28.34
_cell_measurement_theta_min 1.61
_cell_volume 1809.4(13)
_computing_cell_refinement 'SMART (Bruker, 2001)'
_computing_data_collection 'SMART (Bruker, 2001)'
_computing_data_reduction 'SAINT+ (Bruker, 1999)'
_computing_molecular_graphics 'PLATON (Spek, 2003)'
_computing_publication_material 'SHELXTL (1998)'
_computing_structure_refinement 'SHELXL-97 (Sheldrick, 1997)'
_computing_structure_solution 'SHELXS-97 (Sheldrick, 1990)'
_diffrn_ambient_temperature 296(2)
_diffrn_measured_fraction_theta_full 0.984
_diffrn_measured_fraction_theta_max 0.984
_diffrn_measurement_device_type 'CCD area detector'
_diffrn_measurement_method 'phi and omega scans'
_diffrn_radiation_monochromator graphite
_diffrn_radiation_source 'fine-focus sealed tube'
_diffrn_radiation_type MoK\a
_diffrn_radiation_wavelength 0.71073
_diffrn_reflns_av_R_equivalents 0.0293
_diffrn_reflns_av_sigmaI/netI 0.0676
_diffrn_reflns_limit_h_max 11
_diffrn_reflns_limit_h_min -15
_diffrn_reflns_limit_k_max 17
_diffrn_reflns_limit_k_min -17
_diffrn_reflns_limit_l_max 18
_diffrn_reflns_limit_l_min -17
_diffrn_reflns_number 13249
_diffrn_reflns_theta_full 28.34
_diffrn_reflns_theta_max 28.34
_diffrn_reflns_theta_min 1.61
_diffrn_standards_decay_% none
_exptl_absorpt_coefficient_mu 19.445
_exptl_absorpt_correction_T_max 0.143
_exptl_absorpt_correction_T_min 0.082
_exptl_absorpt_correction_type multi-scan
_exptl_absorpt_process_details SADABS
_exptl_crystal_colour blue
_exptl_crystal_density_diffrn 3.441
_exptl_crystal_density_method 'not measured'
_exptl_crystal_description block
_exptl_crystal_F_000 1657
_exptl_crystal_size_max 0.14
_exptl_crystal_size_mid 0.12
_exptl_crystal_size_min 0.10
_refine_diff_density_max 2.944
_refine_diff_density_min -2.912
_refine_diff_density_rms 0.350
_refine_ls_extinction_coef 0.00009(2)
_refine_ls_extinction_expression Fc^*^=kFc[1+0.001xFc^2^\l^3^/sin(2\q)]^-1/4^
_refine_ls_extinction_method SHELXL
_refine_ls_goodness_of_fit_ref 1.004
_refine_ls_hydrogen_treatment mixed
_refine_ls_matrix_type full
_refine_ls_number_parameters 422
_refine_ls_number_reflns 8883
_refine_ls_number_restraints 0
_refine_ls_restrained_S_all 1.004
_refine_ls_R_factor_all 0.0680
_refine_ls_R_factor_gt 0.0382
_refine_ls_shift/su_max 0.002
_refine_ls_shift/su_mean 0.000
_refine_ls_structure_factor_coef Fsqd
_refine_ls_weighting_details 'calc w=1/[\s^2^(Fo^2^)+(0.0168P)^2^+17.8173P] where P=(Fo^2^+2Fc^2^)/3'
_refine_ls_weighting_scheme calc
_refine_ls_wR_factor_gt 0.0674
_refine_ls_wR_factor_ref 0.0754
_reflns_number_gt 6530
_reflns_number_total 9020
_reflns_threshold_expression >2sigma(I)
_cod_data_source_file c8nj06367b2.cif
_cod_data_source_block compound-2
_cod_depositor_comments 'Adding full bibliography for 7058257--7058258.cif.'
_cod_original_sg_symbol_H-M P-1
_cod_database_code 7058258

loop_
_symmetry_equiv_pos_as_xyz
'x, y, z'
'-x, -y, -z'

loop_
_atom_site_label
_atom_site_type_symbol
_atom_site_fract_x
_atom_site_fract_y
_atom_site_fract_z
_atom_site_U_iso_or_equiv
_atom_site_adp_type
_atom_site_occupancy
_atom_site_symmetry_multiplicity
_atom_site_calc_flag
_atom_site_refinement_flags
W1 W 0.69799(4) 1.19927(3) 0.31834(3) 0.01362(9) Uani 1 1 d .
W2 W 0.52114(4) 1.21984(4) 0.14152(3) 0.01653(10) Uani 1 1 d .
W3 W 0.64069(3) 0.75197(3) 0.62465(3) 0.01125(9) Uani 1 1 d .
W4 W 0.65791(3) 0.90952(3) 0.36307(3) 0.01134(9) Uani 1 1 d .
W5 W 0.33054(4) 1.06796(3) 0.23958(3) 0.01286(9) Uani 1 1 d .
W6 W 0.46571(3) 0.75622(3) 0.45633(3) 0.01185(9) Uani 1 1 d .
O1 O 0.4853(8) 1.3768(7) 0.0694(6) 0.034(2) Uani 1 1 d .
O2 O 0.1729(6) 1.1313(6) 0.2353(6) 0.0239(18) Uani 1 1 d .
O2W O 0.8190(9) 1.0722(9) 0.0268(8) 0.059(3) Uani 1 1 d .
O3 O 0.3560(7) 1.0276(7) 0.1351(6) 0.0275(18) Uani 1 1 d .
O3W O 0.4163(10) 0.5452(9) 0.1651(8) 0.054(3) Uani 1 1 d .
O4 O 0.5636(7) 1.1687(7) 0.0442(6) 0.0311(19) Uani 1 1 d .
O4W O 0.9174(9) 0.8151(10) -0.0187(8) 0.059(3) Uani 1 1 d .
O5 O 0.6893(7) 1.3525(6) 0.2427(6) 0.0253(18) Uani 1 1 d .
O5W O 1.0659(8) 0.8286(8) 0.1640(7) 0.045(2) Uani 1 1 d .
O6 O 0.8552(6) 1.1250(6) 0.3372(6) 0.0225(17) Uani 1 1 d .
O6W O 0.8534(8) 0.6482(8) 0.2556(7) 0.041(2) Uani 1 1 d .
O7 O 0.4224(7) 0.6517(6) 0.4380(5) 0.0203(16) Uani 1 1 d .
O7W O 0.6320(8) 0.5033(7) 0.3519(7) 0.043(2) Uani 1 1 d .
O8 O 0.7491(6) 0.6185(6) 0.7120(6) 0.0242(17) Uani 1 1 d .
O8W O 0.2006(8) 0.5961(7) 0.3187(7) 0.040(2) Uani 1 1 d .
O9 O 0.6813(6) 1.1742(6) 0.1951(5) 0.0209(16) Uani 1 1 d .
O9W O 0.6431(7) 0.8996(7) 0.0864(6) 0.034(2) Uani 1 1 d .
O10 O 0.5262(6) 1.0287(6) 0.2633(5) 0.0149(15) Uani 1 1 d .
O10W O 0.4218(8) 0.7759(7) 0.1790(7) 0.034(2) Uani 1 1 d .
O11 O 0.5864(6) 0.7834(5) 0.3629(5) 0.0144(14) Uani 1 1 d .
O12 O 0.4995(6) 0.7592(5) 0.7047(5) 0.0120(14) Uani 1 1 d .
O13 O 0.3582(6) 1.2245(6) 0.1588(5) 0.0166(15) Uani 1 1 d .
O14 O 0.6617(6) 1.2064(6) 0.4475(5) 0.0148(15) Uani 1 1 d .
O15 O 0.5718(6) 0.6554(5) 0.5737(5) 0.0167(15) Uani 1 1 d .
O16 O 0.7743(6) 0.8834(6) 0.2840(6) 0.0217(16) Uani 1 1 d .
O17 O 0.6814(6) 1.0173(5) 0.3982(5) 0.0156(15) Uani 1 1 d .
O18 O 0.6670(6) 0.8729(5) 0.6359(5) 0.0162(15) Uani 1 1 d .
O19 O 0.7334(6) 0.7695(5) 0.4993(5) 0.0122(14) Uani 1 1 d .
O20 O 0.5143(6) 0.8923(5) 0.4846(5) 0.0108(14) Uani 1 1 d .
O21 O 0.3540(6) 0.9132(6) 0.3515(5) 0.0157(15) Uani 1 1 d .
Cu1 Cu 1.0000 1.0000 0.5000 0.0230(4) Uani 1 2 d S
Na2 Na 0.8578(5) 0.8482(5) 0.1339(4) 0.0394(12) Uani 1 1 d .
Na1 Na 0.4088(5) 0.5816(5) 0.3130(4) 0.0386(12) Uani 1 1 d .
C2 C 1.0611(12) 0.8064(12) 0.4365(10) 0.040(3) Uani 1 1 d .
H2A H 1.1277 0.7389 0.4309 0.048 Uiso 1 1 calc R
H2B H 0.9989 0.8373 0.3821 0.048 Uiso 1 1 calc R
N2 N 1.1052(8) 0.9057(8) 0.4225(7) 0.024(2) Uani 1 1 d .
O1W O -0.0512(8) 1.3202(7) 0.1795(7) 0.038(2) Uiso 1 1 d .
O11W O -0.0250(8) 1.5081(7) -0.1907(7) 0.036(2) Uiso 1 1 d .
O16W O 1.0370(9) 0.9509(9) -0.1803(8) 0.054(3) Uiso 1 1 d .
O15W O 0.1479(8) 1.4019(8) 0.0209(7) 0.046(2) Uiso 1 1 d .
O14W O 0.6646(9) 0.6060(9) 0.1143(8) 0.055(3) Uiso 1 1 d .
O13W O 0.8696(9) 0.5512(9) 0.4842(8) 0.057(3) Uiso 1 1 d .
O12W O -0.2474(11) 1.3776(11) 0.0032(10) 0.080(4) Uiso 1 1 d .
Na3 Na 0.6401(4) 0.7061(4) 0.2298(4) 0.0328(11) Uiso 1 1 d .
C1 C 1.0086(12) 0.7620(11) 0.5453(10) 0.036(3) Uani 1 1 d .
H1A H 0.9683 0.7057 0.5529 0.044 Uiso 1 1 calc R
H1B H 1.0732 0.7193 0.5999 0.044 Uiso 1 1 calc R
N1 N 0.9213(8) 0.8696(8) 0.5555(8) 0.028(2) Uani 1 1 d .
Na4 Na -0.0484(5) 1.3930(5) -0.0079(5) 0.0512(14) Uiso 1 1 d .

loop_
_atom_site_aniso_label
_atom_site_aniso_U_11
_atom_site_aniso_U_22
_atom_site_aniso_U_33
_atom_site_aniso_U_23
_atom_site_aniso_U_13
_atom_site_aniso_U_12
W1 0.0164(2) 0.01613(18) 0.0103(2) -0.00532(15) 0.00225(15) -0.00893(16)
W2 0.0221(2) 0.0188(2) 0.0085(2) -0.00271(16) 0.00058(16) -0.01112(17)
W3 0.01251(19) 0.01036(17) 0.00968(19) -0.00406(14) -0.00100(14) -0.00263(14)
W4 0.01260(19) 0.01124(17) 0.0099(2) -0.00497(14) 0.00124(14) -0.00366(15)
W5 0.0157(2) 0.01204(17) 0.0099(2) -0.00346(15) -0.00209(15) -0.00472(15)
W6 0.0149(2) 0.01066(17) 0.0105(2) -0.00473(15) -0.00015(15) -0.00468(15)
O1 0.045(5) 0.027(4) 0.023(5) 0.000(3) 0.001(4) -0.021(4)
O2 0.022(4) 0.017(3) 0.024(4) -0.004(3) -0.008(3) -0.001(3)
O2W 0.056(7) 0.062(6) 0.051(7) -0.021(5) 0.001(5) -0.016(5)
O3 0.034(5) 0.030(4) 0.020(4) -0.013(3) 0.002(3) -0.011(4)
O3W 0.075(8) 0.051(6) 0.045(6) -0.026(5) 0.012(5) -0.027(6)
O4 0.028(5) 0.049(5) 0.023(5) -0.018(4) 0.010(3) -0.020(4)
O4W 0.057(7) 0.079(7) 0.056(7) -0.041(6) -0.003(5) -0.021(6)
O5 0.038(5) 0.025(4) 0.018(4) -0.007(3) 0.004(3) -0.019(4)
O5W 0.042(6) 0.044(5) 0.044(6) -0.019(5) -0.001(4) -0.008(4)
O6 0.024(4) 0.031(4) 0.019(4) -0.013(3) 0.009(3) -0.017(3)
O6W 0.034(5) 0.044(5) 0.045(6) -0.027(4) 0.001(4) -0.005(4)
O7 0.034(4) 0.019(3) 0.013(4) -0.008(3) -0.002(3) -0.012(3)
O7W 0.059(6) 0.032(5) 0.038(6) -0.015(4) 0.024(5) -0.023(4)
O8 0.018(4) 0.023(4) 0.029(5) -0.013(3) -0.006(3) 0.000(3)
O8W 0.035(5) 0.032(4) 0.051(6) -0.018(4) -0.004(4) -0.005(4)
O9 0.027(4) 0.031(4) 0.012(4) -0.013(3) 0.003(3) -0.014(3)
O9W 0.038(5) 0.035(4) 0.027(5) -0.013(4) 0.006(4) -0.013(4)
O10 0.013(3) 0.015(3) 0.016(4) -0.006(3) 0.001(3) -0.006(3)
O10W 0.038(5) 0.026(4) 0.038(5) -0.014(4) 0.000(4) -0.012(4)
O11 0.020(4) 0.009(3) 0.013(4) -0.005(3) -0.001(3) -0.003(3)
O12 0.022(4) 0.010(3) 0.009(3) -0.008(3) 0.005(3) -0.007(3)
O13 0.019(4) 0.014(3) 0.010(4) 0.000(3) -0.004(3) -0.004(3)
O14 0.013(3) 0.015(3) 0.014(4) -0.004(3) 0.004(3) -0.007(3)
O15 0.016(4) 0.008(3) 0.024(4) -0.007(3) -0.002(3) -0.001(3)
O16 0.025(4) 0.019(3) 0.024(4) -0.013(3) 0.003(3) -0.006(3)
O17 0.021(4) 0.007(3) 0.014(4) -0.001(3) -0.006(3) -0.003(3)
O18 0.023(4) 0.012(3) 0.013(4) -0.007(3) -0.006(3) -0.003(3)
O19 0.013(3) 0.009(3) 0.016(4) -0.009(3) -0.001(3) 0.002(3)
O20 0.017(3) 0.008(3) 0.008(3) -0.003(2) -0.001(3) -0.004(3)
O21 0.016(4) 0.013(3) 0.017(4) -0.005(3) -0.002(3) -0.005(3)
Cu1 0.0186(10) 0.0269(9) 0.0269(11) -0.0139(8) 0.0057(8) -0.0104(8)
Na2 0.039(3) 0.050(3) 0.038(3) -0.024(2) 0.008(2) -0.020(2)
Na1 0.042(3) 0.049(3) 0.037(3) -0.027(2) 0.005(2) -0.020(2)
C2 0.042(8) 0.048(8) 0.038(8) -0.026(6) 0.004(6) -0.014(6)
N2 0.020(5) 0.026(5) 0.031(6) -0.019(4) 0.008(4) -0.008(4)
C1 0.040(8) 0.031(6) 0.035(8) -0.012(6) 0.006(6) -0.013(6)
N1 0.016(5) 0.034(5) 0.034(6) -0.014(5) -0.002(4) -0.009(4)

loop_
_atom_type_symbol
_atom_type_description
_atom_type_scat_dispersion_real
_atom_type_scat_dispersion_imag
_atom_type_scat_source
C C 0.0033 0.0016 'International Tables Vol C Tables 4.2.6.8 and 6.1.1.4'
H H 0.0000 0.0000 'International Tables Vol C Tables 4.2.6.8 and 6.1.1.4'
N N 0.0061 0.0033 'International Tables Vol C Tables 4.2.6.8 and 6.1.1.4'
O O 0.0106 0.0060 'International Tables Vol C Tables 4.2.6.8 and 6.1.1.4'
Cl Cl 0.1484 0.1585 'International Tables Vol C Tables 4.2.6.8 and 6.1.1.4'
W W -0.8490 6.8722 'International Tables Vol C Tables 4.2.6.8 and 6.1.1.4'
Cu Cu 0.3201 1.2651 'International Tables Vol C Tables 4.2.6.8 and 6.1.1.4'
K K 0.2009 0.2494 'International Tables Vol C Tables 4.2.6.8 and 6.1.1.4'
Na Na 0.0362 0.0249 'International Tables Vol C Tables 4.2.6.8 and 6.1.1.4'

loop_
_geom_angle_atom_site_label_1
_geom_angle_atom_site_label_2
_geom_angle_atom_site_label_3
_geom_angle
_geom_angle_site_symmetry_1
_geom_angle_site_symmetry_3
O6 W1 O5 100.6(3) . .
O6 W1 O14 100.0(3) . .
O5 W1 O14 97.3(3) . .
O6 W1 O9 95.9(3) . .
O5 W1 O9 94.1(3) . .
O14 W1 O9 158.3(3) . .
O6 W1 O17 87.4(3) . .
O5 W1 O17 170.6(3) . .
O14 W1 O17 85.9(3) . .
O9 W1 O17 80.2(3) . .
O6 W1 O12 162.6(3) . 2_676
O5 W1 O12 94.1(3) . 2_676
O14 W1 O12 87.1(3) . 2_676
O9 W1 O12 73.7(3) . 2_676
O17 W1 O12 77.2(2) . 2_676
O1 W2 O4 102.2(4) . .
O1 W2 O13 95.6(3) . .
O4 W2 O13 101.2(3) . .
O1 W2 O9 100.6(3) . .
O4 W2 O9 97.0(3) . .
O13 W2 O9 152.4(3) . .
O1 W2 O10 164.4(4) . .
O4 W2 O10 90.7(3) . .
O13 W2 O10 73.0(2) . .
O9 W2 O10 86.3(3) . .
O1 W2 O12 90.0(3) . 2_676
O4 W2 O12 165.7(3) . 2_676
O13 W2 O12 84.8(3) . 2_676
O9 W2 O12 73.1(3) . 2_676
O10 W2 O12 78.5(2) . 2_676
O8 W3 O18 104.3(3) . .
O8 W3 O12 102.3(3) . .
O18 W3 O12 95.1(3) . .
O8 W3 O19 96.5(3) . .
O18 W3 O19 93.9(3) . .
O12 W3 O19 156.5(3) . .
O8 W3 O15 93.2(3) . .
O18 W3 O15 162.3(2) . .
O12 W3 O15 82.8(3) . .
O19 W3 O15 82.1(3) . .
O8 W3 O20 163.1(3) . .
O18 W3 O20 89.2(2) . .
O12 W3 O20 86.0(3) . .
O19 W3 O20 72.3(2) . .
O15 W3 O20 73.1(2) . .
O16 W4 O17 103.9(3) . .
O16 W4 O10 102.4(3) . .
O17 W4 O10 94.9(3) . .
O16 W4 O19 98.9(3) . .
O17 W4 O19 92.1(3) . .
O10 W4 O19 155.2(3) . .
O16 W4 O11 95.9(3) . .
O17 W4 O11 159.9(3) . .
O10 W4 O11 83.9(2) . .
O19 W4 O11 81.4(2) . .
O16 W4 O20 165.5(3) . .
O17 W4 O20 87.3(3) . .
O10 W4 O20 85.6(3) . .
O19 W4 O20 71.0(2) . .
O11 W4 O20 72.7(2) . .
O2 W5 O3 102.6(4) . .
O2 W5 O21 99.7(3) . .
O3 W5 O21 99.1(3) . .
O2 W5 O13 96.1(3) . .
O3 W5 O13 95.0(3) . .
O21 W5 O13 155.9(3) . .
O2 W5 O10 162.4(3) . .
O3 W5 O10 92.6(3) . .
O21 W5 O10 86.4(3) . .
O13 W5 O10 73.5(2) . .
O2 W5 O18 87.1(3) . 2_676
O3 W5 O18 168.4(3) . 2_676
O21 W5 O18 85.2(3) . 2_676
O13 W5 O18 77.5(3) . 2_676
O10 W5 O18 76.9(3) . 2_676
O7 W6 O11 104.8(3) . .
O7 W6 O15 102.3(3) . .
O11 W6 O15 94.6(3) . .
O7 W6 O21 100.5(3) . .
O11 W6 O21 86.9(3) . .
O15 W6 O21 156.0(3) . .
O7 W6 O14 98.8(3) . 2_676
O11 W6 O14 155.3(3) . 2_676
O15 W6 O14 87.6(3) . 2_676
O21 W6 O14 81.5(3) . 2_676
O7 W6 O20 177.4(3) . .
O11 W6 O20 77.8(3) . .
O15 W6 O20 77.8(2) . .
O21 W6 O20 79.1(2) . .
O14 W6 O20 78.6(3) 2_676 .
Na2 O4W Na4 117.5(4) . 2_675
Na3 O6W Na2 93.9(3) . .
W6 O7 Na1 143.9(4) . .
Na3 O7W Na1 89.9(3) . .
W2 O9 W1 118.0(4) . .
Na3 O9W Na2 90.8(3) . .
W4 O10 W5 138.9(3) . .
W4 O10 W2 125.1(3) . .
W5 O10 W2 94.4(2) . .
Na1 O10W Na3 90.5(3) . .
W6 O11 W4 114.6(3) . .
W6 O11 Na3 123.7(3) . .
W4 O11 Na3 121.1(3) . .
W3 O12 W1 138.5(3) . 2_676
W3 O12 W2 125.0(3) . 2_676
W1 O12 W2 94.5(3) 2_676 2_676
W2 O13 W5 117.7(3) . .
W1 O14 W6 147.4(3) . 2_676
W6 O15 W3 113.6(3) . .
W6 O15 Na1 120.5(3) . 2_666
W3 O15 Na1 124.7(3) . 2_666
W4 O16 Na2 152.4(4) . .
W4 O17 W1 138.1(4) . .
W3 O18 W5 138.5(4) . 2_676
W3 O19 W4 118.1(3) . .
W3 O20 W6 95.5(2) . .
W3 O20 W4 96.7(2) . .
W6 O20 W4 94.8(3) . .
W5 O21 W6 149.2(4) . .
N2 Cu1 N2 180.000(1) 2_776 .
N2 Cu1 N1 95.0(4) 2_776 .
N2 Cu1 N1 85.0(4) . .
N2 Cu1 N1 85.0(4) 2_776 2_776
N2 Cu1 N1 95.0(4) . 2_776
N1 Cu1 N1 180.000(2) . 2_776
O4W Na2 O16 173.4(4) . .
O4W Na2 O6W 99.6(4) . .
O16 Na2 O6W 79.0(3) . .
O4W Na2 O5W 89.9(4) . .
O16 Na2 O5W 96.8(3) . .
O6W Na2 O5W 102.0(3) . .
O4W Na2 O9W 89.5(3) . .
O16 Na2 O9W 84.0(3) . .
O6W Na2 O9W 86.3(3) . .
O5W Na2 O9W 171.7(3) . .
O4W Na2 O2W 90.2(4) . .
O16 Na2 O2W 90.3(4) . .
O6W Na2 O2W 167.0(4) . .
O5W Na2 O2W 86.5(3) . .
O9W Na2 O2W 85.2(3) . .
O4W Na2 Na3 101.8(3) . .
O16 Na2 Na3 72.7(2) . .
O6W Na2 Na3 42.8(2) . .
O5W Na2 Na3 143.9(3) . .
O9W Na2 Na3 44.1(2) . .
O2W Na2 Na3 126.9(3) . .
O4W Na2 Na4 31.8(3) . 2_675
O16 Na2 Na4 149.7(2) . 2_675
O6W Na2 Na4 72.3(3) . 2_675
O5W Na2 Na4 80.1(3) . 2_675
O9W Na2 Na4 103.5(3) . 2_675
O2W Na2 Na4 119.4(3) . 2_675
Na3 Na2 Na4 92.07(16) . 2_675
O3W Na1 O7 166.9(4) . .
O3W Na1 O8W 86.0(4) . .
O7 Na1 O8W 102.5(4) . .
O3W Na1 O10W 81.6(3) . .
O7 Na1 O10W 86.3(3) . .
O8W Na1 O10W 107.9(3) . .
O3W Na1 O7W 97.5(4) . .
O7 Na1 O7W 77.5(3) . .
O8W Na1 O7W 162.4(3) . .
O10W Na1 O7W 89.7(3) . .
O3W Na1 O15 85.5(3) . 2_666
O7 Na1 O15 105.8(3) . 2_666
O8W Na1 O15 78.4(3) . 2_666
O10W Na1 O15 165.1(4) . 2_666
O7W Na1 O15 84.6(3) . 2_666
O3W Na1 Na3 93.2(3) . .
O7 Na1 Na3 74.7(2) . .
O8W Na1 Na3 152.9(3) . .
O10W Na1 Na3 45.4(2) . .
O7W Na1 Na3 44.5(2) . .
O15 Na1 Na3 128.6(2) 2_666 .
N2 C2 C1 108.1(10) . .
C2 N2 Cu1 109.6(7) . .
Na4 O15W Na4 90.7(4) 2_585 .
O6W Na3 O9W 87.9(3) . .
O6W Na3 O11 94.9(3) . .
O9W Na3 O11 95.1(3) . .
O6W Na3 O7W 94.9(3) . .
O9W Na3 O7W 170.8(4) . .
O11 Na3 O7W 93.4(3) . .
O6W Na3 O14W 93.0(4) . .
O9W Na3 O14W 93.9(4) . .
O11 Na3 O14W 168.2(4) . .
O7W Na3 O14W 77.2(3) . .
O6W Na3 O10W 172.8(4) . .
O9W Na3 O10W 87.0(3) . .
O11 Na3 O10W 90.6(3) . .
O7W Na3 O10W 89.4(3) . .
O14W Na3 O10W 82.3(3) . .
O6W Na3 Na2 43.4(2) . .
O9W Na3 Na2 45.1(2) . .
O11 Na3 Na2 91.2(2) . .
O7W Na3 Na2 138.2(3) . .
O14W Na3 Na2 100.6(3) . .
O10W Na3 Na2 132.0(2) . .
O6W Na3 Na1 140.4(3) . .
O9W Na3 Na1 131.1(3) . .
O11 Na3 Na1 89.0(2) . .
O7W Na3 Na1 45.5(2) . .
O14W Na3 Na1 79.3(3) . .
O10W Na3 Na1 44.1(2) . .
Na2 Na3 Na1 176.18(18) . .
N1 C1 C2 108.0(10) . .
C1 N1 Cu1 106.9(7) . .
O11W Na4 O1W 163.0(4) . .
O11W Na4 O12W 105.7(4) . .
O1W Na4 O12W 85.8(4) . .
O11W Na4 O15W 81.1(4) . 2_585
O1W Na4 O15W 87.0(4) . 2_585
O12W Na4 O15W 87.5(4) . 2_585
O11W Na4 O15W 85.7(3) . .
O1W Na4 O15W 81.9(3) . .
O12W Na4 O15W 167.5(5) . .
O15W Na4 O15W 89.3(4) 2_585 .
O11W Na4 O4W 100.7(4) . 2_675
O1W Na4 O4W 89.0(4) . 2_675
O12W Na4 O4W 101.2(4) . 2_675
O15W Na4 O4W 170.1(4) 2_585 2_675
O15W Na4 O4W 81.2(4) . 2_675
O11W Na4 Na4 80.8(3) . 2_585
O1W Na4 Na4 82.2(3) . 2_585
O12W Na4 Na4 131.4(4) . 2_585
O15W Na4 Na4 45.1(2) 2_585 2_585
O15W Na4 Na4 44.3(3) . 2_585
O4W Na4 Na4 125.4(4) 2_675 2_585
O11W Na4 Na2 71.1(3) . 2_675
O1W Na4 Na2 119.6(3) . 2_675
O12W Na4 Na2 101.2(4) . 2_675
O15W Na4 Na2 152.2(3) 2_585 2_675
O15W Na4 Na2 87.1(3) . 2_675
O4W Na4 Na2 30.6(3) 2_675 2_675
Na4 Na4 Na2 125.6(3) 2_585 2_675

loop_
_geom_bond_atom_site_label_1
_geom_bond_atom_site_label_2
_geom_bond_distance
_geom_bond_site_symmetry_2
W1 O6 1.743(7) .
W1 O5 1.754(7) .
W1 O14 1.869(7) .
W1 O9 1.964(7) .
W1 O17 2.184(6) .
W1 O12 2.225(6) 2_676
W2 O1 1.726(7) .
W2 O4 1.739(9) .
W2 O13 1.891(7) .
W2 O9 1.907(7) .
W2 O10 2.280(6) .
W2 O12 2.295(7) 2_676
W3 O8 1.739(7) .
W3 O18 1.783(6) .
W3 O12 1.897(7) .
W3 O19 1.938(7) .
W3 O15 2.112(6) .
W3 O20 2.234(6) .
W4 O16 1.700(8) .
W4 O17 1.798(6) .
W4 O10 1.907(6) .
W4 O19 1.980(6) .
W4 O11 2.098(6) .
W4 O20 2.262(7) .
W5 O2 1.736(7) .
W5 O3 1.746(8) .
W5 O21 1.861(6) .
W5 O13 1.959(6) .
W5 O10 2.211(6) .
W5 O18 2.232(7) 2_676
W6 O7 1.740(6) .
W6 O11 1.842(7) .
W6 O15 1.848(6) .
W6 O21 1.976(6) .
W6 O14 1.982(7) 2_676
W6 O20 2.246(6) .
O2W Na2 2.490(11) .
O3W Na1 2.340(11) .
O4W Na2 2.374(12) .
O4W Na4 2.456(12) 2_675
O5W Na2 2.447(10) .
O6W Na3 2.375(9) .
O6W Na2 2.400(10) .
O7 Na1 2.374(9) .
O7W Na3 2.444(9) .
O7W Na1 2.486(11) .
O8W Na1 2.389(10) .
O9W Na3 2.427(9) .
O9W Na2 2.472(9) .
O10W Na1 2.427(9) .
O10W Na3 2.480(9) .
O11 Na3 2.438(9) .
O12 W1 2.225(6) 2_676
O12 W2 2.295(7) 2_676
O14 W6 1.982(7) 2_676
O15 Na1 2.689(8) 2_666
O16 Na2 2.401(10) .
O18 W5 2.232(7) 2_676
Cu1 N2 2.009(9) 2_776
Cu1 N2 2.009(9) .
Cu1 N1 2.026(9) .
Cu1 N1 2.026(9) 2_776
Na2 Na3 3.488(7) .
Na2 Na4 4.130(8) 2_675
Na1 O15 2.689(8) 2_666
Na1 Na3 3.484(7) .
C2 N2 1.485(14) .
C2 C1 1.525(18) .
O1W Na4 2.390(11) .
O11W Na4 2.383(10) .
O15W Na4 2.419(11) 2_585
O15W Na4 2.453(10) .
O14W Na3 2.451(12) .
O12W Na4 2.409(13) .
C1 N1 1.463(16) .
Na4 O15W 2.419(11) 2_585
Na4 O4W 2.456(12) 2_675
Na4 Na4 3.465(11) 2_585
Na4 Na2 4.130(8) 2_675
